data_4323278
loop_
_publ_author_name
'A. D\"ohring'
'R. Goddard'
'P. W. Jolly'
'C. Kr\"uger'
'V. R. Polyakov'

_publ_section_title
;
 Monomer-Trimer Isomerism in 3-Substituted Pentane-2,4-dione Derivatives
 of Nickel(II)
;
_journal_name_full 'Inorganic Chemistry'
_journal_page_first 177
_journal_page_last 183
_journal_paper_doi 10.1021/ic960441c
_journal_volume 36
_journal_year 1997
_chemical_formula_sum 'C30 H50 Ni O4'
_chemical_formula_weight 533.41
_chemical_name_common 'number 6'
_chemical_name_systematic
;
 ?
;
_space_group_IT_number 2
_symmetry_cell_setting triclinic
_symmetry_Int_Tables_number 2
_symmetry_space_group_name_Hall '-P 1'
_symmetry_space_group_name_H-M 'P -1'
_atom_sites_solution_hydrogens geom
_atom_sites_solution_primary direct
_atom_sites_solution_secondary difmap
_audit_creation_method SHELXL
_cell_angle_alpha 90.974(4)
_cell_angle_beta 91.907(4)
_cell_angle_gamma 102.495(4)
_cell_formula_units_Z 1
_cell_length_a 4.8067(2)
_cell_length_b 8.2809(3)
_cell_length_c 19.4014(7)
_cell_measurement_reflns_used 25
_cell_measurement_temperature 293(2)
_cell_measurement_theta_max 33.9
_cell_measurement_theta_min 18.755
_cell_volume 753.31(5)
_computing_structure_refinement 'SHELXL-93 (Sheldrick, 1993)'
_computing_structure_solution 'SHELXS-86 (Sheldrick, 1990)'
_diffrn_ambient_temperature 293(2)
_diffrn_radiation_monochromator graphite
_diffrn_radiation_source 'fine-focus sealed tube'
_diffrn_radiation_type CuK\a
_diffrn_radiation_wavelength 1.54178
_diffrn_reflns_av_R_equivalents 0.003
_diffrn_reflns_av_sigmaI/netI 0.0495
_diffrn_reflns_limit_h_max 5
_diffrn_reflns_limit_h_min -6
_diffrn_reflns_limit_k_max 10
_diffrn_reflns_limit_k_min -10
_diffrn_reflns_limit_l_max 24
_diffrn_reflns_limit_l_min 0
_diffrn_reflns_number 3118
_diffrn_reflns_theta_max 74.93
_diffrn_reflns_theta_min 2.28
_exptl_absorpt_coefficient_mu 1.156
_exptl_crystal_colour pink
_exptl_crystal_density_diffrn 1.176
_exptl_crystal_F_000 290
_exptl_crystal_size_max 0.22
_exptl_crystal_size_mid 0.10
_exptl_crystal_size_min 0.05
_refine_diff_density_max 0.481
_refine_diff_density_min -0.496
_refine_diff_density_rms 0.055
_refine_ls_extinction_coef 0.0082(14)
_refine_ls_extinction_expression Fc^*^=kFc[1+0.001xFc^2^\l^3^/sin(2\q)]^-1/4^
_refine_ls_extinction_method SHELXL
_refine_ls_goodness_of_fit_all 1.070
_refine_ls_goodness_of_fit_obs 1.092
_refine_ls_matrix_type full
_refine_ls_number_parameters 253
_refine_ls_number_reflns 3031
_refine_ls_number_restraints 0
_refine_ls_restrained_S_all 1.070
_refine_ls_restrained_S_obs 1.092
_refine_ls_R_factor_all 0.0465
_refine_ls_R_factor_obs 0.0447
_refine_ls_shift/esd_max -0.323
_refine_ls_shift/esd_mean 0.055
_refine_ls_structure_factor_coef Fsqd
_refine_ls_weighting_details 'w=1/[\s^2^(Fo^2^)+(0.0841P)^2^+0.1110P] where P=(Fo^2^+2Fc^2^)/3'
_refine_ls_weighting_scheme calc
_refine_ls_wR_factor_all 0.1309
_refine_ls_wR_factor_obs 0.1292
_reflns_number_observed 2848
_reflns_number_total 3031
_reflns_observed_criterion >2sigma(I)
_cod_data_source_file ic960441c_3.cif
_cod_data_source_block 2068
_cod_depositor_comments
;
The following automatic conversions were performed:

'_refine_ls_weighting_scheme' value 'calc
w=1/[\s^2^(Fo^2^)+(0.0841P)^2^+0.1110P] where P=(Fo^2^+2Fc^2^)/3' was
changed to 'calc'. New tag '_refine_ls_weighting_details' was
created. The value of the new tag was set to
'w=1/[\s^2^(Fo^2^)+(0.0841P)^2^+0.1110P] where P=(Fo^2^+2Fc^2^)/3'.

Automatic conversion script
Id: cif_fix_values 3143 2015-03-26 13:38:13Z robertas 
;
_cod_database_code 4323278

loop_
_symmetry_equiv_pos_as_xyz
'x, y, z'
'-x, -y, -z'

loop_
_atom_site_aniso_label
_atom_site_aniso_U_11
_atom_site_aniso_U_22
_atom_site_aniso_U_33
_atom_site_aniso_U_23
_atom_site_aniso_U_13
_atom_site_aniso_U_12
Ni1 0.0456(3) 0.0538(3) 0.0423(2) 0.0073(2) 0.0000(2) 0.0162(2)
O1 0.0547(7) 0.0572(7) 0.0510(6) 0.0058(5) -0.0043(5) 0.0183(5)
O2 0.0544(7) 0.0566(6) 0.0496(6) 0.0066(5) -0.0044(5) 0.0163(5)
C1 0.0696(15) 0.0689(13) 0.0667(13) -0.0031(10) -0.0152(10) 0.0162(10)
C2 0.0471(9) 0.0647(10) 0.0439(8) 0.0044(7) 0.0014(6) 0.0170(7)
C3 0.0436(9) 0.0666(10) 0.0426(8) 0.0087(7) 0.0025(6) 0.0196(7)
C4 0.0511(9) 0.0611(9) 0.0459(8) 0.0112(7) 0.0048(7) 0.0197(7)
C5 0.084(2) 0.0624(12) 0.0733(14) 0.0099(10) -0.0133(12) 0.0269(11)
C6 0.0455(9) 0.0747(11) 0.0467(9) 0.0096(8) 0.0015(7) 0.0222(8)
C7 0.0465(10) 0.0768(12) 0.0482(9) 0.0099(8) 0.0025(7) 0.0209(8)
C8 0.0494(10) 0.0777(12) 0.0476(9) 0.0092(8) 0.0013(7) 0.0208(9)
C9 0.0559(11) 0.0833(13) 0.0473(9) 0.0051(9) 0.0015(8) 0.0237(9)
C10 0.0604(12) 0.0833(14) 0.0488(9) 0.0082(9) 0.0017(8) 0.0240(10)
C11 0.0615(12) 0.0909(15) 0.0501(10) 0.0075(9) 0.0021(8) 0.0249(11)
C12 0.0727(14) 0.0862(15) 0.0512(10) 0.0098(9) 0.0037(9) 0.0294(12)
C13 0.087(2) 0.113(2) 0.0546(12) 0.0116(12) 0.0088(11) 0.036(2)
C14 0.102(2) 0.117(2) 0.0594(13) 0.0146(13) 0.0014(13) 0.020(2)
C15 0.147(3) 0.126(3) 0.079(2) 0.027(2) -0.021(2) -0.007(2)

loop_
_atom_site_label
_atom_site_type_symbol
_atom_site_fract_x
_atom_site_fract_y
_atom_site_fract_z
_atom_site_U_iso_or_equiv
_atom_site_thermal_displace_type
_atom_site_occupancy
_atom_site_calc_flag
_atom_site_refinement_flags
_atom_site_disorder_group
Ni1 Ni 0.0000 0.0000 0.0000 0.0464(2) Uani 1 d S .
O1 O 0.2649(3) 0.1368(2) 0.05677(6) 0.0535(3) Uani 1 d . .
O2 O 0.1097(3) -0.1886(2) 0.02690(6) 0.0530(3) Uani 1 d . .
C1 C 0.6426(6) 0.2404(3) 0.13431(14) 0.0687(5) Uani 1 d . .
C2 C 0.4498(4) 0.0949(2) 0.09829(9) 0.0511(4) Uani 1 d . .
C3 C 0.4779(4) -0.0674(2) 0.10936(8) 0.0497(4) Uani 1 d . .
C4 C 0.3078(4) -0.2000(2) 0.07185(9) 0.0514(4) Uani 1 d . .
C5 C 0.3463(6) -0.3738(3) 0.07941(14) 0.0719(6) Uani 1 d . .
C6 C 0.6929(4) -0.0996(3) 0.16437(9) 0.0542(4) Uani 1 d . .
C7 C 0.5685(4) -0.1193(3) 0.23589(9) 0.0559(4) Uani 1 d . .
C8 C 0.7688(4) -0.1620(3) 0.29168(9) 0.0571(4) Uani 1 d . .
C9 C 0.6419(5) -0.1707(3) 0.36255(10) 0.0608(5) Uani 1 d . .
C10 C 0.8227(5) -0.2240(3) 0.42000(10) 0.0628(5) Uani 1 d . .
C11 C 0.6839(5) -0.2287(3) 0.48940(10) 0.0662(5) Uani 1 d . .
C12 C 0.8577(5) -0.2786(3) 0.54908(11) 0.0681(5) Uani 1 d . .
C13 C 0.7145(7) -0.2755(5) 0.61751(13) 0.0825(7) Uani 1 d . .
C14 C 0.8862(7) -0.3163(4) 0.67833(13) 0.0933(8) Uani 1 d . .
H14 H 1.0809(7) -0.2565(4) 0.68317(13) 0.080 Uiso 1 d R .
C15 C 0.8136(11) -0.4175(5) 0.7234(2) 0.1231(14) Uani 1 d . .
H15' H 0.6131(11) -0.4653(5) 0.7242(2) 0.080 Uiso 1 d R .
H7 H 0.5131(63) -0.0259(37) 0.2499(15) 0.089(8) Uiso 1 d . .
H11 H 0.6652(64) -0.1121(38) 0.5006(16) 0.089(8) Uiso 1 d . .
H9 H 0.6072(64) -0.0737(38) 0.3759(15) 0.087(8) Uiso 1 d . .
H7' H 0.4018(61) -0.1967(33) 0.2315(13) 0.077(7) Uiso 1 d . .
H8 H 0.8062(61) -0.2674(36) 0.2770(15) 0.083(8) Uiso 1 d . .
H6 H 0.7571(54) -0.1919(31) 0.1516(13) 0.067(6) Uiso 1 d . .
H10 H 0.8505(58) -0.3323(34) 0.4089(14) 0.075(7) Uiso 1 d . .
H6' H 0.8583(50) -0.0081(28) 0.1644(11) 0.058(6) Uiso 1 d . .
H12 H 0.8891(63) -0.3747(38) 0.5405(15) 0.085(9) Uiso 1 d . .
H8 H 0.9532(57) -0.0838(32) 0.2954(13) 0.073(7) Uiso 1 d . .
H5 H 0.3521(72) -0.4005(39) 0.1247(18) 0.099(9) Uiso 1 d . .
H12' H 1.0195(70) -0.1458(37) 0.4217(15) 0.093(9) Uiso 1 d . .
H13 H 0.6900(74) -0.1658(45) 0.6247(17) 0.107(11) Uiso 1 d . .
H9' H 0.4502(62) -0.2470(34) 0.3622(14) 0.082(8) Uiso 1 d . .
H11' H 0.5058(66) -0.3166(36) 0.4839(15) 0.087(8) Uiso 1 d . .
H1 H 0.6351(80) 0.2375(44) 0.1749(21) 0.114(12) Uiso 1 d . .
H1' H 0.6155(85) 0.3412(50) 0.1194(20) 0.117(12) Uiso 1 d . .
H5' H 0.2379(71) -0.4358(38) 0.0515(17) 0.096(10) Uiso 1 d . .
H15 H 0.9391(91) -0.4511(52) 0.7622(23) 0.142(15) Uiso 1 d . .
H5" H 0.5280(95) -0.3865(45) 0.0605(20) 0.126(13) Uiso 1 d . .
H13' H 0.5619(79) -0.3583(43) 0.6122(18) 0.103(11) Uiso 1 d . .
H1" H 0.8254(88) 0.2629(48) 0.1225(20) 0.118(13) Uiso 1 d . .
H12' H 1.0652(80) -0.2072(41) 0.5533(17) 0.106(10) Uiso 1 d . .

loop_
_atom_type_symbol
_atom_type_description
_atom_type_scat_dispersion_real
_atom_type_scat_dispersion_imag
_atom_type_scat_source
C C 0.0181 0.0091 'International Tables Vol C Tables 4.2.6.8 and 6.1.1.4'
H H 0.0000 0.0000 'International Tables Vol C Tables 4.2.6.8 and 6.1.1.4'
Ni Ni -3.0029 0.5091 'International Tables Vol C Tables 4.2.6.8 and 6.1.1.4'
O O 0.0492 0.0322 'International Tables Vol C Tables 4.2.6.8 and 6.1.1.4'

loop_
_geom_angle_atom_site_label_1
_geom_angle_atom_site_label_2
_geom_angle_atom_site_label_3
_geom_angle
_geom_angle_site_symmetry_1
_geom_angle_site_symmetry_3
_geom_angle_publ_flag
O2 Ni1 O2 180.0 2 . ?
O2 Ni1 O1 85.81(5) 2 . ?
O2 Ni1 O1 94.19(5) . . ?
O2 Ni1 O1 94.19(5) 2 2 ?
O2 Ni1 O1 85.81(5) . 2 ?
O1 Ni1 O1 180.0 . 2 ?
C2 O1 Ni1 127.27(12) . . ?
C4 O2 Ni1 127.21(12) . . ?
C2 C1 H1 113.0(27) . . ?
C2 C1 H1' 113.8(23) . . ?
H1 C1 H1' 109.7(32) . . ?
C2 C1 H1" 116.6(26) . . ?
H1 C1 H1" 109.5(35) . . ?
H1' C1 H1" 92.4(29) . . ?
O1 C2 C3 125.2(2) . . ?
O1 C2 C1 112.8(2) . . ?
C3 C2 C1 121.9(2) . . ?
C4 C3 C2 120.8(2) . . ?
C4 C3 C6 119.8(2) . . ?
C2 C3 C6 119.4(2) . . ?
O2 C4 C3 125.3(2) . . ?
O2 C4 C5 112.9(2) . . ?
C3 C4 C5 121.9(2) . . ?
C4 C5 H5 110.9(21) . . ?
C4 C5 H5' 109.6(21) . . ?
H5 C5 H5' 120.1(27) . . ?
C4 C5 H5" 110.8(21) . . ?
H5 C5 H5" 106.6(30) . . ?
H5' C5 H5" 97.9(28) . . ?
C7 C6 C3 112.45(15) . . ?
C7 C6 H6 110.6(15) . . ?
C3 C6 H6 109.1(16) . . ?
C7 C6 H6' 110.8(13) . . ?
C3 C6 H6' 107.8(13) . . ?
H6 C6 H6' 105.8(19) . . ?
C8 C7 C6 114.4(2) . . ?
C8 C7 H7 108.1(19) . . ?
C6 C7 H7 111.1(18) . . ?
C8 C7 H7' 112.1(17) . . ?
C6 C7 H7' 106.9(17) . . ?
H7 C7 H7' 103.8(24) . . ?
C9 C8 C7 112.4(2) . . ?
C9 C8 H8 111.7(16) . . ?
C7 C8 H8 105.2(18) . . ?
C9 C8 H8 107.3(15) . . ?
C7 C8 H8 113.3(15) . . ?
H8 C8 H8 106.7(22) . . ?
C10 C9 C8 115.2(2) . . ?
C10 C9 H9 106.9(20) . . ?
C8 C9 H9 111.5(19) . . ?
C10 C9 H9' 107.4(16) . . ?
C8 C9 H9' 111.6(15) . . ?
H9 C9 H9' 103.5(24) . . ?
C11 C10 C9 112.4(2) . . ?
C11 C10 H10 108.6(16) . . ?
C9 C10 H10 108.8(16) . . ?
C11 C10 H12' 111.3(17) . . ?
C9 C10 H12' 108.5(17) . . ?
H10 C10 H12' 107.0(24) . . ?
C10 C11 C12 114.7(2) . . ?
C10 C11 H11 106.7(17) . . ?
C12 C11 H11 106.1(17) . . ?
C10 C11 H11' 105.1(17) . . ?
C12 C11 H11' 106.6(17) . . ?
H11 C11 H11' 118.1(24) . . ?
C13 C12 C11 112.6(2) . . ?
C13 C12 H12 110.6(20) . . ?
C11 C12 H12 109.4(20) . . ?
C13 C12 H12' 109.7(19) . . ?
C11 C12 H12' 112.8(18) . . ?
H12 C12 H12' 101.2(26) . . ?
C14 C13 C12 114.2(2) . . ?
C14 C13 H13 107.5(21) . . ?
C12 C13 H13 106.6(21) . . ?
C14 C13 H13' 106.6(22) . . ?
C12 C13 H13' 102.7(23) . . ?
H13 C13 H13' 119.6(30) . . ?
C15 C14 C13 129.1(4) . . ?
C15 C14 H14 114.3(3) . . ?
C13 C14 H14 116.7(2) . . ?
C14 C15 H15' 115.7(3) . . ?
C14 C15 H15 127.9(25) . . ?
H15' C15 H15 116.2(24) . . ?

loop_
_geom_bond_atom_site_label_1
_geom_bond_atom_site_label_2
_geom_bond_distance
_geom_bond_site_symmetry_2
_geom_bond_publ_flag
Ni1 O2 1.8318(12) 2 ?
Ni1 O2 1.8318(12) . ?
Ni1 O1 1.8326(13) . ?
Ni1 O1 1.8326(13) 2 ?
O1 C2 1.286(2) . ?
O2 C4 1.289(2) . ?
C1 C2 1.498(3) . ?
C1 H1 0.79(4) . ?
C1 H1' 0.92(4) . ?
C1 H1" 0.90(4) . ?
C2 C3 1.399(3) . ?
C3 C4 1.396(3) . ?
C3 C6 1.528(2) . ?
C4 C5 1.499(3) . ?
C5 H5 0.91(3) . ?
C5 H5' 0.83(3) . ?
C5 H5" 0.98(4) . ?
C6 C7 1.526(2) . ?
C6 H6 0.92(3) . ?
C6 H6' 0.97(2) . ?
C7 C8 1.522(2) . ?
C7 H7 0.91(3) . ?
C7 H7' 0.91(3) . ?
C8 C9 1.519(3) . ?
C8 H8 0.97(3) . ?
C8 H8 0.98(3) . ?
C9 C10 1.520(3) . ?
C9 H9 0.89(3) . ?
C9 H9' 1.00(3) . ?
C10 C11 1.520(3) . ?
C10 H10 0.96(3) . ?
C10 H12' 1.02(3) . ?
C11 C12 1.520(3) . ?
C11 H11 1.01(3) . ?
C11 H11' 1.00(3) . ?
C12 C13 1.518(3) . ?
C12 H12 0.86(3) . ?
C12 H12' 1.04(4) . ?
C13 C14 1.502(4) . ?
C13 H13 0.95(4) . ?
C13 H13' 0.89(4) . ?
C14 C15 1.227(4) . ?
C14 H14 0.96 . ?
C15 H15' 0.96 . ?
C15 H15 1.03(4) . ?

loop_
_geom_torsion_atom_site_label_1
_geom_torsion_atom_site_label_2
_geom_torsion_atom_site_label_3
_geom_torsion_atom_site_label_4
_geom_torsion
_geom_torsion_site_symmetry_1
_geom_torsion_site_symmetry_2
_geom_torsion_site_symmetry_3
_geom_torsion_site_symmetry_4
_geom_torsion_publ_flag
C3 C6 C7 C8 176.4(2) . . . . ?
C6 C7 C8 C9 176.8(2) . . . . ?
C7 C8 C9 C10 176.2(2) . . . . ?
C8 C9 C10 C11 179.6(2) . . . . ?
C9 C10 C11 C12 -179.1(2) . . . . ?
C10 C11 C12 C13 178.0(2) . . . . ?
C11 C12 C13 C14 -177.3(3) . . . . ?
C12 C13 C14 C15 -129.0(5) . . . . ?
